data_1553007
loop_
_publ_author_name
'Wang, Yong'
'Xu, Jing-Kun'
'Gu, Yonghong'
'Tian, Shi-Kai'

_publ_section_title
;
 Catalytic stereospecific allylation of protected hydrazines with
 enantioenriched primary allylic amines
;
_journal_issue 7
_journal_name_full 'Organic Chemistry Frontiers'
_journal_page_first 812
_journal_paper_doi 10.1039/C4QO00155A
_journal_volume 1
_journal_year 2014
_chemical_absolute_configuration ad
_chemical_formula_sum 'C17 H18 N2 O'
_chemical_formula_weight 266.33
_space_group_IT_number 19
_space_group_name_Hall 'P 2ac 2ab'
_space_group_name_H-M_alt 'P 21 21 21'
_symmetry_cell_setting orthorhombic
_symmetry_space_group_name_H-M 'P 21 21 21'
_atom_sites_solution_hydrogens geom
_atom_sites_solution_primary direct
_atom_sites_solution_secondary difmap
_audit_creation_method SHELXL-97
_cell_angle_alpha 90.00
_cell_angle_beta 90.00
_cell_angle_gamma 90.00
_cell_formula_units_Z 4
_cell_length_a 5.19550(10)
_cell_length_b 8.58560(10)
_cell_length_c 32.9171(4)
_cell_measurement_reflns_used 11298
_cell_measurement_temperature 290(2)
_cell_measurement_theta_max 71.6438
_cell_measurement_theta_min 4.0256
_cell_volume 1468.32(4)
_computing_cell_refinement 'CrysAlisPro (Agilent Technologies)'
_computing_data_collection 'CrysAlisPro (Agilent Technologies)'
_computing_data_reduction 'CrysAlisPro (Agilent Technologies)'
_computing_molecular_graphics 'Ortep-3 (L. J. Farrugia, 2001)'
_computing_publication_material SHELXL-97
_computing_structure_refinement 'SHELXL-97 (Sheldrick, 1997)'
_computing_structure_solution 'SHELXS-97 (Sheldrick, 1997)'
_diffrn_ambient_temperature 290(2)
_diffrn_detector_area_resol_mean 15.9149
_diffrn_measured_fraction_theta_full 0.991
_diffrn_measured_fraction_theta_max 0.992
_diffrn_measurement_device_type 'Gemini S Ultra, Agilent Technologies'
_diffrn_measurement_method '\w scans'
_diffrn_radiation_monochromator mirror
_diffrn_radiation_source 'Enhance Ultra (Cu) X-ray Source'
_diffrn_radiation_type CuK\a
_diffrn_radiation_wavelength 1.54184
_diffrn_reflns_av_R_equivalents 0.0237
_diffrn_reflns_av_sigmaI/netI 0.0128
_diffrn_reflns_limit_h_max 6
_diffrn_reflns_limit_h_min -5
_diffrn_reflns_limit_k_max 10
_diffrn_reflns_limit_k_min -10
_diffrn_reflns_limit_l_max 40
_diffrn_reflns_limit_l_min -40
_diffrn_reflns_number 16033
_diffrn_reflns_theta_full 71.79
_diffrn_reflns_theta_max 71.79
_diffrn_reflns_theta_min 5.32
_exptl_absorpt_coefficient_mu 0.597
_exptl_absorpt_correction_T_max 0.8555
_exptl_absorpt_correction_T_min 0.8139
_exptl_absorpt_correction_type multi-scan
_exptl_absorpt_process_details
;
CrysAlisPro, Agilent Technologies,
Version 1.171.36.21 (release 14-08-2012 CrysAlis171 .NET)
(compiled Sep 14 2012,17:21:16)
Empirical absorption correction using spherical harmonics,
 implemented in SCALE3 ABSPACK scaling algorithm.
;
_exptl_crystal_density_diffrn 1.205
_exptl_crystal_density_method 'not measured'
_exptl_crystal_F_000 568
_exptl_crystal_size_max 0.36
_exptl_crystal_size_mid 0.32
_exptl_crystal_size_min 0.27
_refine_diff_density_max 0.135
_refine_diff_density_min -0.114
_refine_diff_density_rms 0.026
_refine_ls_abs_structure_details 'Flack H D (1983), Acta Cryst. A39, 876-881'
_refine_ls_abs_structure_Flack -0.1(2)
_refine_ls_extinction_method none
_refine_ls_goodness_of_fit_ref 1.077
_refine_ls_hydrogen_treatment mixed
_refine_ls_matrix_type full
_refine_ls_number_parameters 186
_refine_ls_number_reflns 2840
_refine_ls_number_restraints 0
_refine_ls_restrained_S_all 1.077
_refine_ls_R_factor_all 0.0326
_refine_ls_R_factor_gt 0.0316
_refine_ls_shift/su_max 0.001
_refine_ls_shift/su_mean 0.000
_refine_ls_structure_factor_coef Fsqd
_refine_ls_weighting_details 'calc w=1/[\s^2^(Fo^2^)+(0.0825P)^2^+0.0165P] where P=(Fo^2^+2Fc^2^)/3'
_refine_ls_weighting_scheme calc
_refine_ls_wR_factor_gt 0.1036
_refine_ls_wR_factor_ref 0.1062
_reflns_number_gt 2723
_reflns_number_total 2840
_reflns_threshold_expression >2sigma(I)
_cod_data_source_file c4qo00155a2.cif
_cod_data_source_block shelxl
_cod_database_code 1553007

loop_
_symmetry_equiv_pos_as_xyz
'x, y, z'
'-x+1/2, -y, z+1/2'
'x+1/2, -y+1/2, -z'
'-x, y+1/2, -z+1/2'

loop_
_atom_site_label
_atom_site_type_symbol
_atom_site_fract_x
_atom_site_fract_y
_atom_site_fract_z
_atom_site_U_iso_or_equiv
_atom_site_adp_type
_atom_site_occupancy
_atom_site_symmetry_multiplicity
_atom_site_calc_flag
_atom_site_refinement_flags
O1 O 0.20942(16) 0.45691(11) 0.55410(3) 0.0575(2) Uani 1 1 d .
N1 N 0.62964(19) 0.36516(11) 0.50745(3) 0.0467(2) Uani 1 1 d .
N2 N 0.63619(18) 0.41432(11) 0.54850(3) 0.0493(2) Uani 1 1 d .
H2 H 0.7820 0.4153 0.5609 0.059 Uiso 1 1 calc R
C11 C 0.4256(2) 0.45954(12) 0.56905(3) 0.0451(2) Uani 1 1 d .
C16 C 0.3195(3) 0.66601(18) 0.66841(4) 0.0689(4) Uani 1 1 d .
H16 H 0.2056 0.7391 0.6790 0.083 Uiso 1 1 calc R
C12 C 0.4674(2) 0.51108(13) 0.61211(3) 0.0470(3) Uani 1 1 d .
C10 C 0.8270(3) 0.61130(16) 0.48537(4) 0.0646(3) Uani 1 1 d .
H10A H 0.9860 0.5567 0.4811 0.097 Uiso 1 1 calc R
H10B H 0.8229 0.6522 0.5125 0.097 Uiso 1 1 calc R
H10C H 0.8136 0.6953 0.4662 0.097 Uiso 1 1 calc R
C17 C 0.2961(3) 0.61806(15) 0.62839(4) 0.0583(3) Uani 1 1 d .
H17 H 0.1644 0.6579 0.6123 0.070 Uiso 1 1 calc R
C14 C 0.6815(3) 0.4985(2) 0.67669(4) 0.0698(4) Uani 1 1 d .
H14 H 0.8104 0.4575 0.6931 0.084 Uiso 1 1 calc R
C7 C 0.4532(3) 0.49150(16) 0.40766(4) 0.0557(3) Uani 1 1 d .
H7 H 0.3232 0.5597 0.4155 0.067 Uiso 1 1 calc R
C3 C 0.6512(3) 0.35426(19) 0.34763(4) 0.0677(4) Uani 1 1 d .
H3 H 0.7729 0.3087 0.3646 0.081 Uiso 1 1 calc R
C15 C 0.5111(3) 0.60556(18) 0.69246(4) 0.0699(4) Uani 1 1 d .
H15 H 0.5257 0.6369 0.7194 0.084 Uiso 1 1 calc R
C8 C 0.6047(3) 0.44028(13) 0.43664(3) 0.0523(3) Uani 1 1 d .
H8 H 0.7208 0.3616 0.4302 0.063 Uiso 1 1 calc R
C9 C 0.6034(2) 0.50011(12) 0.47944(3) 0.0474(3) Uani 1 1 d .
H9 H 0.4410 0.5544 0.4848 0.057 Uiso 1 1 calc R
C13 C 0.6621(3) 0.45148(16) 0.63642(4) 0.0595(3) Uani 1 1 d .
H13 H 0.7791 0.3803 0.6258 0.071 Uiso 1 1 calc R
C2 C 0.6569(3) 0.3228(2) 0.30643(4) 0.0807(5) Uani 1 1 d .
H2A H 0.7807 0.2555 0.2960 0.097 Uiso 1 1 calc R
C4 C 0.4662(2) 0.45296(14) 0.36413(4) 0.0549(3) Uani 1 1 d .
C5 C 0.2887(3) 0.5194(2) 0.33774(4) 0.0731(4) Uani 1 1 d .
H5 H 0.1623 0.5855 0.3479 0.088 Uiso 1 1 calc R
C1 C 0.4798(4) 0.3908(2) 0.28069(4) 0.0834(5) Uani 1 1 d .
H1A H 0.4846 0.3704 0.2530 0.100 Uiso 1 1 calc R
C6 C 0.2976(4) 0.4883(3) 0.29637(5) 0.0864(5) Uani 1 1 d .
H6 H 0.1780 0.5344 0.2791 0.104 Uiso 1 1 calc R
H1 H 0.492(4) 0.3012(16) 0.5050(4) 0.061(4) Uiso 1 1 d .

loop_
_atom_site_aniso_label
_atom_site_aniso_U_11
_atom_site_aniso_U_22
_atom_site_aniso_U_33
_atom_site_aniso_U_23
_atom_site_aniso_U_13
_atom_site_aniso_U_12
O1 0.0367(4) 0.0742(5) 0.0616(5) -0.0049(4) -0.0051(3) 0.0009(4)
N1 0.0438(5) 0.0479(4) 0.0485(4) -0.0033(4) -0.0027(4) 0.0003(4)
N2 0.0364(5) 0.0627(5) 0.0489(4) -0.0061(4) -0.0043(4) 0.0022(4)
C11 0.0371(5) 0.0448(5) 0.0534(5) 0.0016(4) -0.0030(4) -0.0017(4)
C16 0.0666(9) 0.0769(8) 0.0632(7) -0.0101(6) 0.0131(6) 0.0012(8)
C12 0.0395(6) 0.0496(5) 0.0518(5) 0.0016(4) 0.0022(4) -0.0031(5)
C10 0.0601(8) 0.0596(6) 0.0742(7) 0.0053(6) -0.0088(6) -0.0122(6)
C17 0.0504(6) 0.0657(6) 0.0586(6) -0.0018(5) 0.0038(5) 0.0038(6)
C14 0.0642(8) 0.0879(9) 0.0574(6) 0.0049(7) -0.0118(6) -0.0017(8)
C7 0.0475(7) 0.0613(6) 0.0584(6) 0.0037(5) -0.0010(5) 0.0025(6)
C3 0.0629(8) 0.0808(8) 0.0594(6) 0.0049(6) -0.0013(6) 0.0070(8)
C15 0.0716(9) 0.0883(9) 0.0498(6) -0.0063(6) 0.0045(6) -0.0139(8)
C8 0.0519(7) 0.0512(5) 0.0537(6) -0.0001(4) -0.0021(5) 0.0049(5)
C9 0.0407(6) 0.0460(5) 0.0554(5) -0.0021(4) -0.0028(4) 0.0044(5)
C13 0.0514(7) 0.0680(6) 0.0589(6) 0.0010(5) -0.0060(5) 0.0047(6)
C2 0.0756(10) 0.1018(11) 0.0646(8) -0.0039(8) 0.0097(8) 0.0012(10)
C4 0.0497(6) 0.0588(6) 0.0562(6) 0.0079(5) -0.0032(5) -0.0061(6)
C5 0.0689(8) 0.0838(8) 0.0666(7) 0.0060(7) -0.0140(7) 0.0090(8)
C1 0.0853(11) 0.1113(12) 0.0537(7) 0.0033(8) -0.0028(7) -0.0185(11)
C6 0.0847(11) 0.1073(12) 0.0671(8) 0.0130(8) -0.0216(8) -0.0013(11)

loop_
_atom_type_symbol
_atom_type_description
_atom_type_scat_dispersion_real
_atom_type_scat_dispersion_imag
_atom_type_scat_source
C C 0.0181 0.0091 'International Tables Vol C Tables 4.2.6.8 and 6.1.1.4'
H H 0.0000 0.0000 'International Tables Vol C Tables 4.2.6.8 and 6.1.1.4'
N N 0.0311 0.0180 'International Tables Vol C Tables 4.2.6.8 and 6.1.1.4'
O O 0.0492 0.0322 'International Tables Vol C Tables 4.2.6.8 and 6.1.1.4'

loop_
_geom_angle_atom_site_label_1
_geom_angle_atom_site_label_2
_geom_angle_atom_site_label_3
_geom_angle
N2 N1 C9 111.20(8)
N2 N1 H1 106.6(9)
C9 N1 H1 110.1(9)
C11 N2 N1 123.15(9)
C11 N2 H2 118.4
N1 N2 H2 118.4
O1 C11 N2 122.58(10)
O1 C11 C12 121.14(10)
N2 C11 C12 116.27(9)
C15 C16 C17 119.96(13)
C15 C16 H16 120.0
C17 C16 H16 120.0
C17 C12 C13 119.29(11)
C17 C12 C11 117.86(10)
C13 C12 C11 122.80(10)
C9 C10 H10A 109.5
C9 C10 H10B 109.5
H10A C10 H10B 109.5
C9 C10 H10C 109.5
H10A C10 H10C 109.5
H10B C10 H10C 109.5
C16 C17 C12 120.52(12)
C16 C17 H17 119.7
C12 C17 H17 119.7
C15 C14 C13 120.45(14)
C15 C14 H14 119.8
C13 C14 H14 119.8
C8 C7 C4 127.18(12)
C8 C7 H7 116.4
C4 C7 H7 116.4
C2 C3 C4 121.10(13)
C2 C3 H3 119.4
C4 C3 H3 119.4
C16 C15 C14 120.04(12)
C16 C15 H15 120.0
C14 C15 H15 120.0
C7 C8 C9 124.41(11)
C7 C8 H8 117.8
C9 C8 H8 117.8
N1 C9 C8 108.37(9)
N1 C9 C10 109.91(9)
C8 C9 C10 109.44(10)
N1 C9 H9 109.7
C8 C9 H9 109.7
C10 C9 H9 109.7
C12 C13 C14 119.73(13)
C12 C13 H13 120.1
C14 C13 H13 120.1
C1 C2 C3 120.31(16)
C1 C2 H2A 119.8
C3 C2 H2A 119.8
C5 C4 C3 117.68(12)
C5 C4 C7 119.04(12)
C3 C4 C7 123.27(11)
C6 C5 C4 120.78(15)
C6 C5 H5 119.6
C4 C5 H5 119.6
C6 C1 C2 119.32(13)
C6 C1 H1A 120.3
C2 C1 H1A 120.3
C1 C6 C5 120.79(15)
C1 C6 H6 119.6
C5 C6 H6 119.6

loop_
_geom_bond_atom_site_label_1
_geom_bond_atom_site_label_2
_geom_bond_distance
O1 C11 1.2264(14)
N1 N2 1.4161(12)
N1 C9 1.4870(14)
N1 H1 0.905(18)
N2 C11 1.3436(15)
N2 H2 0.8600
C11 C12 1.5006(15)
C16 C15 1.373(2)
C16 C17 1.3854(17)
C16 H16 0.9300
C12 C17 1.3871(17)
C12 C13 1.3874(17)
C10 C9 1.5162(17)
C10 H10A 0.9600
C10 H10B 0.9600
C10 H10C 0.9600
C17 H17 0.9300
C14 C15 1.378(2)
C14 C13 1.3896(18)
C14 H14 0.9300
C7 C8 1.3128(18)
C7 C4 1.4721(17)
C7 H7 0.9300
C3 C2 1.3833(19)
C3 C4 1.391(2)
C3 H3 0.9300
C15 H15 0.9300
C8 C9 1.4997(15)
C8 H8 0.9300
C9 H9 0.9800
C13 H13 0.9300
C2 C1 1.380(2)
C2 H2A 0.9300
C4 C5 1.3898(18)
C5 C6 1.389(2)
C5 H5 0.9300
C1 C6 1.365(3)
C1 H1A 0.9300
C6 H6 0.9300

loop_
_geom_hbond_atom_site_label_D
_geom_hbond_atom_site_label_H
_geom_hbond_atom_site_label_A
_geom_hbond_distance_DH
_geom_hbond_distance_HA
_geom_hbond_distance_DA
_geom_hbond_angle_DHA
_geom_hbond_site_symmetry_A
N2 H2 O1 0.86 2.26 3.0062(13) 145.1 1_655

loop_
_geom_torsion_atom_site_label_1
_geom_torsion_atom_site_label_2
_geom_torsion_atom_site_label_3
_geom_torsion_atom_site_label_4
_geom_torsion
C9 N1 N2 C11 76.24(13)
N1 N2 C11 O1 2.40(17)
N1 N2 C11 C12 -178.84(9)
O1 C11 C12 C17 -28.94(17)
N2 C11 C12 C17 152.29(11)
O1 C11 C12 C13 148.29(13)
N2 C11 C12 C13 -30.48(16)
C15 C16 C17 C12 -1.1(2)
C13 C12 C17 C16 0.5(2)
C11 C12 C17 C16 177.79(12)
C17 C16 C15 C14 0.7(2)
C13 C14 C15 C16 0.3(2)
C4 C7 C8 C9 171.51(12)
N2 N1 C9 C8 178.53(9)
N2 N1 C9 C10 58.97(12)
C7 C8 C9 N1 138.73(13)
C7 C8 C9 C10 -101.41(15)
C17 C12 C13 C14 0.5(2)
C11 C12 C13 C14 -176.66(12)
C15 C14 C13 C12 -0.9(2)
C4 C3 C2 C1 0.8(3)
C2 C3 C4 C5 -0.4(2)
C2 C3 C4 C7 -179.38(15)
C8 C7 C4 C5 -179.74(14)
C8 C7 C4 C3 -0.7(2)
C3 C4 C5 C6 -0.3(2)
C7 C4 C5 C6 178.78(16)
C3 C2 C1 C6 -0.6(3)
C2 C1 C6 C5 -0.1(3)
C4 C5 C6 C1 0.5(3)
